data_9005184
loop_
_publ_author_name
'Tribaudino, M.'
'Molin, G. M.'
'Bruno, E.'

_publ_section_title
;
 Effect of Al on enstatite solubility in CMAS clinopyroxenes:
 2 - Crystal chemical considerations
 Sample: Di65En20CaTs15
;
_journal_name_full 'European Journal of Mineralogy'
_journal_page_first 77
_journal_page_last 86
_journal_volume 6
_journal_year 1994
_chemical_formula_sum 'Al0.32 Ca0.8 Mg1.03 O6 Si1.85'
_chemical_name_mineral Diopside
_space_group_IT_number 15
_symmetry_space_group_name_Hall '-C 2yc'
_symmetry_space_group_name_H-M 'C 1 2/c 1'
_cell_angle_alpha 90
_cell_angle_beta 106.47
_cell_angle_gamma 90
_cell_length_a 9.700
_cell_length_b 8.861
_cell_length_c 5.258
_cell_formula_units_Z 4
_cell_volume 433.390
_database_code_amcsd 0006530
_exptl_crystal_density_diffrn 3.275
_cod_original_formula_sum 'Ca.8 Mg1.03 Al.32 Si1.85 O6'
_cod_database_code 9005184

loop_
_symmetry_equiv_pos_as_xyz
x,y,z
1/2+x,1/2+y,z
x,-y,1/2+z
1/2+x,1/2-y,1/2+z
-x,y,1/2-z
1/2-x,1/2+y,1/2-z
-x,-y,-z
1/2-x,1/2-y,-z

loop_
_atom_site_label
_atom_site_fract_x
_atom_site_fract_y
_atom_site_fract_z
_atom_site_occupancy
_atom_site_U_iso_or_equiv
CaM2 0.00000 0.29900 0.25000 0.80000 0.01507
MgM2 0.00000 0.29900 0.25000 0.20000 0.01507
MgM1 0.00000 0.90750 0.25000 0.83000 0.00785
AlM1 0.00000 0.90750 0.25000 0.17000 0.00785
AlT 0.28840 0.09320 0.23220 0.07500 0.00874
SiT 0.28840 0.09320 0.23220 0.92500 0.00874
O1 0.11480 0.08700 0.13980 1.00000 0.01115
O2 0.36370 0.25180 0.32530 1.00000 0.01482
O3 0.35170 0.01940 0.99680 1.00000 0.01292

loop_
_cod_related_entry_id
_cod_related_entry_database
_cod_related_entry_code
1 AMCSD 0006530
